data_7026882
loop_
_publ_author_name
'Kongprakaiwoot, Natcharee'
'Armstrong, Jack B.'
'Noll, Bruce C.'
'Brown, Seth N.'

_publ_section_title
;
 Optically active bis(\b-diketonate) complexes of titanium.
;
_journal_issue 42
_journal_name_full 'Dalton transactions (Cambridge, England : 2003)'
_journal_page_first 10105
_journal_page_last 10115
_journal_paper_doi 10.1039/c0dt00828a
_journal_volume 39
_journal_year 2010
_chemical_absolute_configuration rmad
_chemical_formula_moiety 'C65 H56 O8 Ti'
_chemical_formula_sum 'C65 H56 O8 Ti'
_chemical_formula_weight 1013.00
_chemical_name_common (S,\D,R,R)-(Tol2Bob)Ti(Taddol)
_chemical_name_systematic
;
(S,\D)-(2,2'-Biphenyl-bis(4-p-tolyl-2,4-butanedionato))titanium(IV)-
(R,R-Taddol)
;
_space_group_IT_number 1
_symmetry_cell_setting triclinic
_symmetry_space_group_name_Hall 'P 1'
_symmetry_space_group_name_H-M 'P 1'
_atom_sites_solution_hydrogens difmap
_atom_sites_solution_primary direct
_atom_sites_solution_secondary none
_audit_creation_method SHELXL-97
_cell_angle_alpha 65.765(2)
_cell_angle_beta 74.173(2)
_cell_angle_gamma 87.031(2)
_cell_formula_units_Z 1
_cell_length_a 9.1257(3)
_cell_length_b 11.5661(4)
_cell_length_c 13.5882(5)
_cell_measurement_reflns_used 9917
_cell_measurement_temperature 100(2)
_cell_measurement_theta_max 28.37
_cell_measurement_theta_min 2.33
_cell_volume 1255.28(8)
_computing_cell_refinement 'APEX2/SAINT (Bruker, 2004)'
_computing_data_collection 'APEX2 (Bruker, 2004)'
_computing_data_reduction 'SAINT/XPREP (Bruker, 2004; Sheldrick, 2003)'
_computing_molecular_graphics 'XP (Sheldrick, 1998)'
_computing_publication_material 'XCIF (Sheldrick, 2001)'
_computing_structure_refinement 'XL (Sheldrick, 2001)'
_computing_structure_solution 'XS (Sheldrick, 2001)'
_diffrn_ambient_temperature 100(2)
_diffrn_detector_area_resol_mean 8.33
_diffrn_measured_fraction_theta_full 0.991
_diffrn_measured_fraction_theta_max 0.991
_diffrn_measurement_device_type 'Bruker X8-ApexII CCD area detector'
_diffrn_measurement_method '\f and \w scans'
_diffrn_radiation_monochromator graphite
_diffrn_radiation_source 'fine-focus sealed tube'
_diffrn_radiation_type MoK\a
_diffrn_radiation_wavelength 0.71073
_diffrn_reflns_av_R_equivalents 0.0226
_diffrn_reflns_av_sigmaI/netI 0.0359
_diffrn_reflns_limit_h_max 12
_diffrn_reflns_limit_h_min -12
_diffrn_reflns_limit_k_max 15
_diffrn_reflns_limit_k_min -15
_diffrn_reflns_limit_l_max 15
_diffrn_reflns_limit_l_min -18
_diffrn_reflns_number 21338
_diffrn_reflns_theta_full 28.41
_diffrn_reflns_theta_max 28.41
_diffrn_reflns_theta_min 1.71
_exptl_absorpt_coefficient_mu 0.231
_exptl_absorpt_correction_T_max 0.9750
_exptl_absorpt_correction_T_min 0.9445
_exptl_absorpt_correction_type multi-scan
_exptl_absorpt_process_details
;
Blessing, R. H. (1995) Acta Cryst. A51, 33-38.

Sheldrick, G.M. (2008) SADABS v2008/1. Bruker AXS Inc.
Madison, WI USA.
;
_exptl_crystal_colour yellow
_exptl_crystal_density_diffrn 1.340
_exptl_crystal_description plate
_exptl_crystal_F_000 532
_exptl_crystal_recrystallization_method
;
Crystals were grown from dichloromethane/hexanes.
;
_exptl_crystal_size_max 0.25
_exptl_crystal_size_mid 0.21
_exptl_crystal_size_min 0.11
_refine_diff_density_max 0.263
_refine_diff_density_min -0.210
_refine_diff_density_rms 0.041
_refine_ls_abs_structure_details 'Flack H D (1983), Acta Cryst. A39, 876-881'
_refine_ls_abs_structure_Flack 0.004(10)
_refine_ls_goodness_of_fit_ref 1.034
_refine_ls_hydrogen_treatment refall
_refine_ls_matrix_type full
_refine_ls_number_parameters 891
_refine_ls_number_reflns 11051
_refine_ls_number_restraints 3
_refine_ls_restrained_S_all 1.034
_refine_ls_R_factor_all 0.0307
_refine_ls_R_factor_gt 0.0283
_refine_ls_shift/su_max 0.001
_refine_ls_shift/su_mean 0.000
_refine_ls_structure_factor_coef Fsqd
_refine_ls_weighting_details 'calc w=1/[\s^2^(Fo^2^)+(0.0479P)^2^+0.0000P] where P=(Fo^2^+2Fc^2^)/3'
_refine_ls_weighting_scheme calc
_refine_ls_wR_factor_gt 0.0731
_refine_ls_wR_factor_ref 0.0744
_reflns_number_gt 10542
_reflns_number_total 11051
_reflns_threshold_expression >2sigma(I)
_cod_data_source_file c0dt00828a.txt
_cod_data_source_block taddol1
_cod_depositor_comments
;
The following automatic conversions were performed:

'_symmetry_cell_setting' value 'Triclinic' changed to 'triclinic'
according to /home/saulius/struct/CIF-dictionaries/cif_core.dic
dictionary named 'cif_core.dic' version 2.4.2 from 2011-04-26.

Automatic conversion script
Id: cif_fix_values 1891 2012-01-12 08:04:46Z andrius 
;
_cod_original_sg_symbol_H-M P1
_cod_database_code 7026882

loop_
_symmetry_equiv_pos_as_xyz
'x, y, z'

loop_
_atom_site_label
_atom_site_type_symbol
_atom_site_fract_x
_atom_site_fract_y
_atom_site_fract_z
_atom_site_U_iso_or_equiv
_atom_site_adp_type
_atom_site_occupancy
_atom_site_symmetry_multiplicity
_atom_site_calc_flag
Ti Ti -0.24144(2) -0.00977(2) -0.866203(19) 0.01218(6) Uani 1 1 d
O1 O -0.27262(12) -0.13498(10) -0.92964(9) 0.0161(2) Uani 1 1 d
O2 O -0.40138(12) 0.07786(10) -0.94101(9) 0.0154(2) Uani 1 1 d
O3 O -0.08406(12) 0.07237(10) -1.02107(9) 0.0153(2) Uani 1 1 d
O4 O -0.06881(12) -0.10477(10) -0.82192(9) 0.0161(2) Uani 1 1 d
O5 O -0.20687(11) 0.12727(9) -0.84239(9) 0.0126(2) Uani 1 1 d
O6 O -0.37044(12) -0.09236(9) -0.73010(9) 0.0136(2) Uani 1 1 d
O7 O -0.45819(12) 0.21687(10) -0.63450(9) 0.0155(2) Uani 1 1 d
O8 O -0.45338(12) 0.01721(10) -0.50579(9) 0.0147(2) Uani 1 1 d
C1 C -0.25963(18) -0.20806(15) -1.07029(14) 0.0190(3) Uani 1 1 d
C2 C -0.30072(17) -0.10983(14) -1.02263(13) 0.0164(3) Uani 1 1 d
C3 C -0.36869(17) -0.00113(14) -1.07912(13) 0.0170(3) Uani 1 1 d
C4 C -0.42485(16) 0.08427(13) -1.03142(12) 0.0144(3) Uani 1 1 d
C5 C 0.11916(18) 0.10468(15) -1.18218(13) 0.0180(3) Uani 1 1 d
C6 C 0.04521(16) 0.03653(14) -1.05750(12) 0.0142(3) Uani 1 1 d
C7 C 0.12172(17) -0.05705(15) -0.99100(13) 0.0176(3) Uani 1 1 d
C8 C 0.06314(16) -0.12321(14) -0.87687(13) 0.0148(3) Uani 1 1 d
C11 C 0.02129(18) -0.14317(15) -1.17455(13) 0.0174(3) Uani 1 1 d
C12 C -0.09165(19) -0.23206(15) -1.08871(13) 0.0184(3) Uani 1 1 d
C13 C -0.0493(2) -0.34466(15) -1.01504(15) 0.0245(4) Uani 1 1 d
C14 C 0.1030(2) -0.37012(17) -1.02659(16) 0.0292(4) Uani 1 1 d
C15 C 0.2139(2) -0.28482(17) -1.11361(16) 0.0267(4) Uani 1 1 d
C16 C 0.17390(19) -0.17279(17) -1.18707(15) 0.0225(3) Uani 1 1 d
C21 C -0.01704(17) -0.01906(15) -1.25380(13) 0.0172(3) Uani 1 1 d
C22 C 0.02578(17) 0.09646(15) -1.25552(12) 0.0172(3) Uani 1 1 d
C23 C -0.01385(19) 0.20880(16) -1.33196(14) 0.0218(3) Uani 1 1 d
C24 C -0.0887(2) 0.20851(18) -1.40727(15) 0.0274(4) Uani 1 1 d
C25 C -0.1269(2) 0.09453(19) -1.40764(15) 0.0270(4) Uani 1 1 d
C26 C -0.09289(18) -0.01791(16) -1.32987(14) 0.0217(3) Uani 1 1 d
C31 C -0.52117(17) 0.18524(14) -1.08293(13) 0.0162(3) Uani 1 1 d
C32 C -0.64125(19) 0.22110(15) -1.01483(14) 0.0204(3) Uani 1 1 d
C33 C -0.7346(2) 0.31320(16) -1.06166(15) 0.0231(3) Uani 1 1 d
C34 C -0.70745(19) 0.37507(15) -1.17705(15) 0.0211(3) Uani 1 1 d
C35 C -0.58445(19) 0.34227(16) -1.24481(14) 0.0219(3) Uani 1 1 d
C36 C -0.49371(18) 0.24706(16) -1.19880(14) 0.0201(3) Uani 1 1 d
C37 C -0.8105(3) 0.47448(19) -1.22835(19) 0.0323(4) Uani 1 1 d
C41 C 0.14720(17) -0.22183(14) -0.80783(13) 0.0150(3) Uani 1 1 d
C42 C 0.06893(18) -0.30017(14) -0.69779(14) 0.0178(3) Uani 1 1 d
C43 C 0.14214(19) -0.39215(15) -0.62967(15) 0.0214(3) Uani 1 1 d
C44 C 0.2963(2) -0.40827(15) -0.66844(15) 0.0221(3) Uani 1 1 d
C45 C 0.37430(19) -0.32924(17) -0.77706(16) 0.0244(4) Uani 1 1 d
C46 C 0.30168(19) -0.23678(16) -0.84687(15) 0.0219(3) Uani 1 1 d
C47 C 0.3719(2) -0.51113(18) -0.5925(2) 0.0313(4) Uani 1 1 d
C51 C -0.27393(16) 0.21530(13) -0.79999(12) 0.0121(3) Uani 1 1 d
C52 C -0.41054(16) 0.14279(13) -0.69796(12) 0.0126(3) Uani 1 1 d
C53 C -0.37631(16) 0.01571(13) -0.61184(12) 0.0124(3) Uani 1 1 d
C54 C -0.42780(16) -0.10662(13) -0.61864(12) 0.0127(3) Uani 1 1 d
C55 C -0.53099(16) 0.13245(13) -0.52278(12) 0.0141(3) Uani 1 1 d
C56 C -0.50213(19) 0.18312(16) -0.44325(14) 0.0193(3) Uani 1 1 d
C57 C -0.69867(18) 0.11078(15) -0.50785(14) 0.0175(3) Uani 1 1 d
C61 C -0.32631(17) 0.32170(13) -0.89329(12) 0.0145(3) Uani 1 1 d
C62 C -0.45707(18) 0.38463(14) -0.87251(13) 0.0176(3) Uani 1 1 d
C63 C -0.50183(19) 0.47799(15) -0.96100(15) 0.0214(3) Uani 1 1 d
C64 C -0.4169(2) 0.50906(15) -1.07042(14) 0.0221(3) Uani 1 1 d
C65 C -0.2848(2) 0.44760(16) -1.09118(14) 0.0231(3) Uani 1 1 d
C66 C -0.24040(18) 0.35514(15) -1.00347(13) 0.0190(3) Uani 1 1 d
C71 C -0.15184(17) 0.26866(14) -0.76907(12) 0.0137(3) Uani 1 1 d
C72 C -0.01280(18) 0.21360(15) -0.76908(13) 0.0182(3) Uani 1 1 d
C73 C 0.10180(19) 0.26378(17) -0.74544(15) 0.0244(3) Uani 1 1 d
C74 C 0.0784(2) 0.36939(17) -0.72236(15) 0.0234(3) Uani 1 1 d
C75 C -0.0586(2) 0.42547(16) -0.72223(14) 0.0228(3) Uani 1 1 d
C76 C -0.17393(18) 0.37501(15) -0.74462(13) 0.0185(3) Uani 1 1 d
C81 C -0.60161(16) -0.12517(13) -0.58691(13) 0.0134(3) Uani 1 1 d
C82 C -0.68664(17) -0.18935(14) -0.47575(13) 0.0158(3) Uani 1 1 d
C83 C -0.84482(17) -0.19807(15) -0.44823(14) 0.0193(3) Uani 1 1 d
C84 C -0.91832(18) -0.14306(16) -0.53036(16) 0.0221(3) Uani 1 1 d
C85 C -0.83501(18) -0.08222(15) -0.64085(15) 0.0192(3) Uani 1 1 d
C86 C -0.67702(17) -0.07434(14) -0.66985(13) 0.0154(3) Uani 1 1 d
C91 C -0.36296(16) -0.22507(13) -0.54427(12) 0.0146(3) Uani 1 1 d
C92 C -0.34785(18) -0.32909(15) -0.57098(14) 0.0203(3) Uani 1 1 d
C93 C -0.2951(2) -0.43997(15) -0.50467(15) 0.0241(4) Uani 1 1 d
C94 C -0.25444(19) -0.44794(15) -0.41181(14) 0.0242(4) Uani 1 1 d
C95 C -0.26887(19) -0.34472(16) -0.38450(15) 0.0229(3) Uani 1 1 d
C96 C -0.32371(18) -0.23378(15) -0.45036(14) 0.0188(3) Uani 1 1 d
H1A H -0.316(2) -0.2849(18) -1.0196(16) 0.016(4) Uiso 1 1 d
H1B H -0.286(2) -0.1741(17) -1.1452(17) 0.014(4) Uiso 1 1 d
H3 H -0.391(2) 0.010(2) -1.1481(19) 0.027(5) Uiso 1 1 d
H5A H 0.138(2) 0.1905(18) -1.1960(16) 0.014(4) Uiso 1 1 d
H5B H 0.217(3) 0.070(2) -1.2002(18) 0.030(6) Uiso 1 1 d
H7 H 0.220(2) -0.0756(19) -1.0325(18) 0.025(5) Uiso 1 1 d
H13 H -0.126(2) -0.4092(19) -0.9501(18) 0.025(5) Uiso 1 1 d
H14 H 0.127(3) -0.448(2) -0.971(2) 0.046(7) Uiso 1 1 d
H15 H 0.324(3) -0.308(2) -1.126(2) 0.043(7) Uiso 1 1 d
H16 H 0.254(2) -0.113(2) -1.2537(19) 0.029(6) Uiso 1 1 d
H23 H 0.009(2) 0.284(2) -1.3351(19) 0.031(6) Uiso 1 1 d
H24 H -0.116(2) 0.282(2) -1.4532(18) 0.026(5) Uiso 1 1 d
H25 H -0.175(3) 0.091(2) -1.459(2) 0.034(6) Uiso 1 1 d
H26 H -0.116(2) -0.100(2) -1.3288(18) 0.029(6) Uiso 1 1 d
H32 H -0.653(2) 0.1799(19) -0.9370(19) 0.021(5) Uiso 1 1 d
H33 H -0.830(2) 0.3259(18) -1.0133(17) 0.021(5) Uiso 1 1 d
H35 H -0.568(3) 0.385(2) -1.329(2) 0.030(5) Uiso 1 1 d
H36 H -0.408(2) 0.2202(17) -1.2507(16) 0.016(4) Uiso 1 1 d
H37A H -0.794(3) 0.504(3) -1.303(3) 0.057(8) Uiso 1 1 d
H37B H -0.785(4) 0.547(4) -1.225(4) 0.101(13) Uiso 1 1 d
H37C H -0.918(5) 0.453(4) -1.205(3) 0.104(14) Uiso 1 1 d
H42 H -0.035(2) -0.2891(17) -0.6695(16) 0.015(4) Uiso 1 1 d
H43 H 0.091(3) -0.453(2) -0.555(2) 0.034(6) Uiso 1 1 d
H45 H 0.483(3) -0.336(2) -0.8064(19) 0.034(6) Uiso 1 1 d
H46 H 0.359(2) -0.179(2) -0.9247(19) 0.029(5) Uiso 1 1 d
H47A H 0.390(3) -0.487(2) -0.540(2) 0.044(7) Uiso 1 1 d
H47B H 0.477(4) -0.520(3) -0.637(3) 0.088(11) Uiso 1 1 d
H47C H 0.309(3) -0.587(3) -0.556(2) 0.056(8) Uiso 1 1 d
H52 H -0.4888(19) 0.1277(15) -0.7294(14) 0.005(4) Uiso 1 1 d
H53 H -0.269(2) 0.0123(16) -0.6160(15) 0.011(4) Uiso 1 1 d
H56A H -0.527(2) 0.118(2) -0.370(2) 0.030(5) Uiso 1 1 d
H56B H -0.399(2) 0.2081(17) -0.4632(16) 0.015(4) Uiso 1 1 d
H56C H -0.553(3) 0.250(2) -0.444(2) 0.033(6) Uiso 1 1 d
H57A H -0.710(2) 0.0790(18) -0.5614(17) 0.015(4) Uiso 1 1 d
H57B H -0.743(3) 0.060(2) -0.441(2) 0.033(6) Uiso 1 1 d
H57C H -0.749(2) 0.1923(18) -0.5209(16) 0.017(5) Uiso 1 1 d
H62 H -0.524(2) 0.3620(19) -0.8048(19) 0.023(5) Uiso 1 1 d
H63 H -0.593(3) 0.515(2) -0.9447(18) 0.027(5) Uiso 1 1 d
H64 H -0.446(2) 0.570(2) -1.1342(18) 0.025(5) Uiso 1 1 d
H65 H -0.228(3) 0.465(2) -1.165(2) 0.033(6) Uiso 1 1 d
H66 H -0.150(2) 0.3120(19) -1.0243(17) 0.022(5) Uiso 1 1 d
H72 H 0.001(2) 0.1436(18) -0.7856(15) 0.012(4) Uiso 1 1 d
H73 H 0.200(3) 0.227(2) -0.7429(18) 0.027(5) Uiso 1 1 d
H74 H 0.154(3) 0.405(2) -0.7119(19) 0.029(6) Uiso 1 1 d
H75 H -0.068(2) 0.496(2) -0.7101(18) 0.025(5) Uiso 1 1 d
H76 H -0.268(2) 0.4139(17) -0.7428(15) 0.011(4) Uiso 1 1 d
H82 H -0.636(2) -0.2213(19) -0.4163(18) 0.024(5) Uiso 1 1 d
H83 H -0.898(2) -0.238(2) -0.3808(19) 0.025(5) Uiso 1 1 d
H84 H -1.024(3) -0.1501(19) -0.5130(18) 0.026(5) Uiso 1 1 d
H85 H -0.879(2) -0.0491(18) -0.7017(17) 0.016(4) Uiso 1 1 d
H86 H -0.622(2) -0.0376(18) -0.7426(17) 0.015(4) Uiso 1 1 d
H92 H -0.369(2) -0.3269(19) -0.6365(18) 0.023(5) Uiso 1 1 d
H93 H -0.280(3) -0.504(2) -0.528(2) 0.039(6) Uiso 1 1 d
H94 H -0.218(3) -0.522(2) -0.373(2) 0.031(6) Uiso 1 1 d
H95 H -0.245(2) -0.3472(19) -0.3195(18) 0.023(5) Uiso 1 1 d
H96 H -0.337(2) -0.171(2) -0.4250(18) 0.027(5) Uiso 1 1 d

loop_
_atom_site_aniso_label
_atom_site_aniso_U_11
_atom_site_aniso_U_22
_atom_site_aniso_U_33
_atom_site_aniso_U_23
_atom_site_aniso_U_13
_atom_site_aniso_U_12
Ti 0.01447(11) 0.01165(11) 0.00905(12) -0.00414(9) -0.00163(9) 0.00260(8)
O1 0.0216(5) 0.0140(5) 0.0120(5) -0.0057(4) -0.0030(4) 0.0021(4)
O2 0.0180(5) 0.0169(5) 0.0123(5) -0.0070(4) -0.0044(4) 0.0031(4)
O3 0.0168(5) 0.0157(5) 0.0125(5) -0.0065(4) -0.0021(4) 0.0030(4)
O4 0.0165(5) 0.0173(5) 0.0124(5) -0.0055(4) -0.0027(4) 0.0060(4)
O5 0.0137(5) 0.0143(5) 0.0102(5) -0.0059(4) -0.0027(4) 0.0026(4)
O6 0.0155(5) 0.0125(5) 0.0109(5) -0.0045(4) -0.0013(4) 0.0019(4)
O7 0.0177(5) 0.0138(5) 0.0117(5) -0.0057(4) 0.0014(4) 0.0014(4)
O8 0.0201(5) 0.0139(5) 0.0098(5) -0.0056(4) -0.0030(4) 0.0040(4)
C1 0.0209(7) 0.0186(7) 0.0200(8) -0.0119(6) -0.0031(6) -0.0004(6)
C2 0.0155(6) 0.0158(7) 0.0161(7) -0.0081(6) 0.0020(5) -0.0039(5)
C3 0.0189(7) 0.0204(7) 0.0140(7) -0.0091(6) -0.0048(6) 0.0015(6)
C4 0.0129(6) 0.0153(7) 0.0122(7) -0.0045(5) -0.0005(5) -0.0023(5)
C5 0.0171(7) 0.0185(7) 0.0140(7) -0.0046(6) -0.0002(6) -0.0014(6)
C6 0.0146(6) 0.0157(7) 0.0132(7) -0.0080(5) -0.0013(5) -0.0020(5)
C7 0.0143(7) 0.0222(7) 0.0162(7) -0.0095(6) -0.0017(6) 0.0030(5)
C8 0.0165(7) 0.0149(6) 0.0173(7) -0.0099(6) -0.0063(6) 0.0026(5)
C11 0.0212(7) 0.0202(7) 0.0141(7) -0.0103(6) -0.0056(6) 0.0054(6)
C12 0.0248(8) 0.0191(7) 0.0152(7) -0.0115(6) -0.0045(6) 0.0030(6)
C13 0.0347(9) 0.0172(8) 0.0197(8) -0.0079(6) -0.0046(7) 0.0030(6)
C14 0.0428(11) 0.0216(8) 0.0249(9) -0.0098(7) -0.0137(8) 0.0130(7)
C15 0.0289(9) 0.0294(9) 0.0255(9) -0.0142(7) -0.0108(7) 0.0135(7)
C16 0.0222(8) 0.0267(8) 0.0192(8) -0.0113(7) -0.0044(7) 0.0046(6)
C21 0.0147(7) 0.0226(8) 0.0123(7) -0.0077(6) -0.0009(5) 0.0062(5)
C22 0.0159(7) 0.0215(7) 0.0101(7) -0.0059(6) 0.0013(5) 0.0044(5)
C23 0.0232(8) 0.0220(8) 0.0156(8) -0.0066(6) -0.0007(6) 0.0053(6)
C24 0.0316(9) 0.0292(9) 0.0180(8) -0.0073(7) -0.0079(7) 0.0160(7)
C25 0.0277(9) 0.0396(10) 0.0194(9) -0.0156(7) -0.0122(7) 0.0148(7)
C26 0.0213(8) 0.0278(9) 0.0200(8) -0.0146(7) -0.0058(6) 0.0097(6)
C31 0.0164(7) 0.0177(7) 0.0157(7) -0.0074(6) -0.0051(6) -0.0009(5)
C32 0.0259(8) 0.0211(7) 0.0137(8) -0.0070(6) -0.0052(6) 0.0034(6)
C33 0.0249(8) 0.0234(8) 0.0234(9) -0.0122(7) -0.0070(7) 0.0061(6)
C34 0.0249(8) 0.0176(7) 0.0240(8) -0.0080(6) -0.0125(7) 0.0026(6)
C35 0.0245(8) 0.0217(8) 0.0174(8) -0.0045(6) -0.0076(6) -0.0019(6)
C36 0.0190(7) 0.0242(8) 0.0162(8) -0.0073(6) -0.0046(6) -0.0014(6)
C37 0.0409(11) 0.0265(10) 0.0320(11) -0.0099(8) -0.0195(9) 0.0141(8)
C41 0.0179(7) 0.0143(7) 0.0175(7) -0.0095(6) -0.0082(6) 0.0043(5)
C42 0.0175(7) 0.0163(7) 0.0193(8) -0.0070(6) -0.0053(6) 0.0012(5)
C43 0.0259(8) 0.0165(7) 0.0204(8) -0.0049(6) -0.0086(7) 0.0002(6)
C44 0.0271(8) 0.0162(7) 0.0294(9) -0.0099(6) -0.0175(7) 0.0057(6)
C45 0.0201(8) 0.0266(8) 0.0299(9) -0.0138(7) -0.0096(7) 0.0073(6)
C46 0.0199(7) 0.0262(8) 0.0191(8) -0.0090(6) -0.0058(6) 0.0036(6)
C47 0.0313(10) 0.0215(9) 0.0408(11) -0.0066(8) -0.0200(9) 0.0044(7)
C51 0.0136(6) 0.0108(6) 0.0107(6) -0.0038(5) -0.0027(5) 0.0025(5)
C52 0.0136(6) 0.0106(6) 0.0134(7) -0.0054(5) -0.0032(5) 0.0035(5)
C53 0.0131(6) 0.0136(6) 0.0094(7) -0.0050(5) -0.0010(5) 0.0011(5)
C54 0.0145(6) 0.0124(6) 0.0096(6) -0.0037(5) -0.0025(5) 0.0018(5)
C55 0.0168(7) 0.0132(6) 0.0112(7) -0.0050(5) -0.0026(5) 0.0033(5)
C56 0.0249(8) 0.0209(8) 0.0179(8) -0.0125(6) -0.0087(6) 0.0080(6)
C57 0.0157(7) 0.0185(7) 0.0159(8) -0.0070(6) -0.0009(6) 0.0017(6)
C61 0.0172(7) 0.0110(6) 0.0139(7) -0.0028(5) -0.0057(6) -0.0002(5)
C62 0.0180(7) 0.0174(7) 0.0146(7) -0.0048(6) -0.0034(6) 0.0030(5)
C63 0.0208(8) 0.0192(7) 0.0239(8) -0.0070(6) -0.0097(7) 0.0061(6)
C64 0.0289(8) 0.0176(7) 0.0175(8) -0.0023(6) -0.0111(7) 0.0034(6)
C65 0.0300(8) 0.0212(8) 0.0134(8) -0.0031(6) -0.0058(7) 0.0051(6)
C66 0.0196(7) 0.0182(7) 0.0149(7) -0.0044(6) -0.0027(6) 0.0042(6)
C71 0.0161(7) 0.0140(6) 0.0083(6) -0.0021(5) -0.0027(5) -0.0007(5)
C72 0.0196(7) 0.0180(7) 0.0177(8) -0.0075(6) -0.0061(6) 0.0022(6)
C73 0.0197(8) 0.0314(9) 0.0259(9) -0.0126(7) -0.0112(7) 0.0043(6)
C74 0.0255(8) 0.0265(8) 0.0210(8) -0.0101(7) -0.0092(7) -0.0054(6)
C75 0.0289(8) 0.0206(8) 0.0202(8) -0.0109(7) -0.0042(7) -0.0023(6)
C76 0.0199(7) 0.0174(7) 0.0177(8) -0.0079(6) -0.0033(6) 0.0009(6)
C81 0.0138(7) 0.0123(6) 0.0163(7) -0.0085(5) -0.0036(6) 0.0027(5)
C82 0.0171(7) 0.0144(7) 0.0156(7) -0.0061(6) -0.0046(6) 0.0024(5)
C83 0.0162(7) 0.0177(7) 0.0200(8) -0.0076(6) 0.0012(6) -0.0005(6)
C84 0.0137(7) 0.0232(8) 0.0336(9) -0.0167(7) -0.0050(6) 0.0021(6)
C85 0.0201(7) 0.0188(7) 0.0250(8) -0.0128(6) -0.0107(6) 0.0043(6)
C86 0.0202(7) 0.0131(6) 0.0147(7) -0.0075(6) -0.0046(6) 0.0016(5)
C91 0.0122(6) 0.0120(6) 0.0129(7) -0.0004(5) -0.0008(5) 0.0009(5)
C92 0.0223(7) 0.0179(7) 0.0173(8) -0.0052(6) -0.0036(6) 0.0017(6)
C93 0.0265(8) 0.0144(7) 0.0244(9) -0.0053(6) -0.0008(7) 0.0033(6)
C94 0.0221(8) 0.0153(7) 0.0223(9) 0.0031(6) -0.0038(7) 0.0032(6)
C95 0.0227(8) 0.0229(8) 0.0176(8) -0.0014(6) -0.0079(6) -0.0003(6)
C96 0.0195(7) 0.0169(7) 0.0170(8) -0.0045(6) -0.0044(6) 0.0009(5)

loop_
_atom_type_symbol
_atom_type_description
_atom_type_scat_dispersion_real
_atom_type_scat_dispersion_imag
_atom_type_scat_source
C C 0.0033 0.0016 'International Tables Vol C Tables 4.2.6.8 and 6.1.1.4'
H H 0.0000 0.0000 'International Tables Vol C Tables 4.2.6.8 and 6.1.1.4'
O O 0.0106 0.0060 'International Tables Vol C Tables 4.2.6.8 and 6.1.1.4'
Ti Ti 0.2776 0.4457 'International Tables Vol C Tables 4.2.6.8 and 6.1.1.4'

loop_
_geom_angle_atom_site_label_1
_geom_angle_atom_site_label_2
_geom_angle_atom_site_label_3
_geom_angle
O6 Ti O5 94.77(5)
O6 Ti O4 92.81(5)
O5 Ti O4 98.17(5)
O6 Ti O2 95.80(5)
O5 Ti O2 90.46(5)
O4 Ti O2 167.27(4)
O6 Ti O1 96.35(5)
O5 Ti O1 166.98(4)
O4 Ti O1 88.04(5)
O2 Ti O1 81.71(4)
O6 Ti O3 175.48(5)
O5 Ti O3 88.24(4)
O4 Ti O3 83.41(4)
O2 Ti O3 87.54(4)
O1 Ti O3 81.09(4)
C2 O1 Ti 127.28(9)
C4 O2 Ti 129.58(9)
C6 O3 Ti 129.55(10)
C8 O4 Ti 133.95(10)
C51 O5 Ti 145.37(9)
C54 O6 Ti 148.65(10)
C55 O7 C52 107.50(10)
C53 O8 C55 109.69(11)
C2 C1 C12 111.86(13)
C2 C1 H1A 109.0(12)
C12 C1 H1A 108.1(12)
C2 C1 H1B 107.1(10)
C12 C1 H1B 109.6(10)
H1A C1 H1B 111.2(16)
O1 C2 C3 124.10(14)
O1 C2 C1 115.99(14)
C3 C2 C1 119.90(15)
C2 C3 C4 121.55(15)
C2 C3 H3 119.4(12)
C4 C3 H3 118.4(13)
O2 C4 C3 123.01(14)
O2 C4 C31 116.58(13)
C3 C4 C31 120.38(14)
C22 C5 C6 114.74(13)
C22 C5 H5A 110.4(12)
C6 C5 H5A 105.9(12)
C22 C5 H5B 109.2(13)
C6 C5 H5B 108.6(13)
H5A C5 H5B 107.8(17)
O3 C6 C7 124.76(13)
O3 C6 C5 115.80(13)
C7 C6 C5 119.43(13)
C8 C7 C6 123.23(13)
C8 C7 H7 122.0(12)
C6 C7 H7 114.7(12)
O4 C8 C7 122.85(14)
O4 C8 C41 114.95(13)
C7 C8 C41 122.21(13)
C16 C11 C12 118.75(15)
C16 C11 C21 119.50(14)
C12 C11 C21 121.74(14)
C13 C12 C11 119.38(15)
C13 C12 C1 118.51(15)
C11 C12 C1 122.07(14)
C14 C13 C12 120.88(16)
C14 C13 H13 117.1(12)
C12 C13 H13 122.0(12)
C15 C14 C13 119.77(16)
C15 C14 H14 122.6(15)
C13 C14 H14 117.7(15)
C14 C15 C16 120.02(17)
C14 C15 H15 119.5(14)
C16 C15 H15 120.4(14)
C15 C16 C11 121.11(16)
C15 C16 H16 120.0(12)
C11 C16 H16 118.8(12)
C26 C21 C22 119.22(15)
C26 C21 C11 119.18(15)
C22 C21 C11 121.57(15)
C23 C22 C21 118.41(15)
C23 C22 C5 118.76(15)
C21 C22 C5 122.77(14)
C24 C23 C22 121.69(17)
C24 C23 H23 116.8(14)
C22 C23 H23 121.5(14)
C23 C24 C25 119.77(16)
C23 C24 H24 119.7(14)
C25 C24 H24 120.5(14)
C26 C25 C24 119.21(17)
C26 C25 H25 118.7(14)
C24 C25 H25 122.1(14)
C25 C26 C21 121.64(17)
C25 C26 H26 121.5(13)
C21 C26 H26 116.8(13)
C36 C31 C32 118.77(15)
C36 C31 C4 121.35(14)
C32 C31 C4 119.88(14)
C33 C32 C31 120.54(15)
C33 C32 H32 123.3(12)
C31 C32 H32 116.2(12)
C32 C33 C34 120.80(15)
C32 C33 H33 119.7(12)
C34 C33 H33 118.9(12)
C33 C34 C35 118.51(15)
C33 C34 C37 120.89(17)
C35 C34 C37 120.59(16)
C36 C35 C34 121.14(15)
C36 C35 H35 120.7(12)
C34 C35 H35 118.0(12)
C35 C36 C31 120.16(15)
C35 C36 H36 119.7(10)
C31 C36 H36 120.1(10)
C34 C37 H37A 116.6(18)
C34 C37 H37B 107(2)
H37A C37 H37B 98(3)
C34 C37 H37C 119(2)
H37A C37 H37C 100(3)
H37B C37 H37C 114(3)
C42 C41 C46 118.77(14)
C42 C41 C8 118.23(13)
C46 C41 C8 122.96(14)
C43 C42 C41 120.57(15)
C43 C42 H42 119.8(11)
C41 C42 H42 119.6(11)
C42 C43 C44 120.95(16)
C42 C43 H43 123.5(13)
C44 C43 H43 115.4(13)
C45 C44 C43 118.38(15)
C45 C44 C47 122.08(16)
C43 C44 C47 119.53(16)
C44 C45 C46 121.27(15)
C44 C45 H45 120.8(13)
C46 C45 H45 117.9(13)
C45 C46 C41 120.05(16)
C45 C46 H46 120.6(13)
C41 C46 H46 119.3(12)
C44 C47 H47A 109.8(16)
C44 C47 H47B 109(2)
H47A C47 H47B 105(3)
C44 C47 H47C 109.7(17)
H47A C47 H47C 110(2)
H47B C47 H47C 113(3)
O5 C51 C61 107.60(12)
O5 C51 C71 107.76(11)
C61 C51 C71 109.98(11)
O5 C51 C52 106.68(11)
C61 C51 C52 111.47(11)
C71 C51 C52 113.09(12)
O7 C52 C53 103.54(11)
O7 C52 C51 108.96(11)
C53 C52 C51 115.60(11)
O7 C52 H52 113.8(9)
C53 C52 H52 109.6(9)
C51 C52 H52 105.7(10)
O8 C53 C52 104.02(11)
O8 C53 C54 110.54(11)
C52 C53 C54 116.11(12)
O8 C53 H53 106.7(11)
C52 C53 H53 111.5(10)
C54 C53 H53 107.5(10)
O6 C54 C81 107.91(12)
O6 C54 C91 107.83(11)
C81 C54 C91 110.01(11)
O6 C54 C53 107.91(11)
C81 C54 C53 111.50(11)
C91 C54 C53 111.52(12)
O7 C55 O8 104.81(11)
O7 C55 C56 109.32(12)
O8 C55 C56 107.50(12)
O7 C55 C57 110.52(13)
O8 C55 C57 111.59(12)
C56 C55 C57 112.75(13)
C55 C56 H56A 109.1(13)
C55 C56 H56B 109.8(12)
H56A C56 H56B 108.0(17)
C55 C56 H56C 113.1(16)
H56A C56 H56C 110(2)
H56B C56 H56C 106.7(19)
C55 C57 H57A 109.1(11)
C55 C57 H57B 111.1(15)
H57A C57 H57B 111.0(19)
C55 C57 H57C 109.7(11)
H57A C57 H57C 109.5(15)
H57B C57 H57C 106.3(18)
C62 C61 C66 118.75(14)
C62 C61 C51 122.91(13)
C66 C61 C51 118.33(13)
C61 C62 C63 120.40(15)
C61 C62 H62 123.7(13)
C63 C62 H62 115.3(13)
C64 C63 C62 120.38(15)
C64 C63 H63 121.1(13)
C62 C63 H63 118.4(13)
C63 C64 C65 119.25(15)
C63 C64 H64 123.5(13)
C65 C64 H64 117.2(13)
C66 C65 C64 120.35(16)
C66 C65 H65 119.1(14)
C64 C65 H65 120.5(14)
C65 C66 C61 120.85(14)
C65 C66 H66 116.0(12)
C61 C66 H66 123.0(12)
C72 C71 C76 118.52(14)
C72 C71 C51 119.91(13)
C76 C71 C51 121.52(13)
C73 C72 C71 120.75(15)
C73 C72 H72 121.1(11)
C71 C72 H72 118.2(11)
C74 C73 C72 119.92(16)
C74 C73 H73 116.7(13)
C72 C73 H73 123.4(13)
C73 C74 C75 120.15(16)
C73 C74 H74 120.2(14)
C75 C74 H74 119.5(14)
C74 C75 C76 120.17(16)
C74 C75 H75 117.7(14)
C76 C75 H75 122.0(14)
C75 C76 C71 120.48(15)
C75 C76 H76 118.9(11)
C71 C76 H76 120.6(11)
C86 C81 C82 119.11(13)
C86 C81 C54 119.64(13)
C82 C81 C54 121.23(13)
C83 C82 C81 120.16(15)
C83 C82 H82 119.6(12)
C81 C82 H82 119.9(12)
C84 C83 C82 120.22(15)
C84 C83 H83 118.5(14)
C82 C83 H83 121.3(14)
C83 C84 C85 119.97(15)
C83 C84 H84 120.9(13)
C85 C84 H84 119.1(13)
C84 C85 C86 120.47(15)
C84 C85 H85 123.9(12)
C86 C85 H85 115.5(12)
C85 C86 C81 119.98(14)
C85 C86 H86 120.9(12)
C81 C86 H86 119.1(12)
C96 C91 C92 118.74(14)
C96 C91 C54 123.08(13)
C92 C91 C54 118.15(14)
C91 C92 C93 120.67(16)
C91 C92 H92 122.1(12)
C93 C92 H92 117.2(12)
C94 C93 C92 120.47(16)
C94 C93 H93 121.5(15)
C92 C93 H93 117.8(16)
C93 C94 C95 119.33(15)
C93 C94 H94 116.3(15)
C95 C94 H94 124.3(15)
C94 C95 C96 120.21(17)
C94 C95 H95 122.0(12)
C96 C95 H95 117.8(12)
C91 C96 C95 120.57(16)
C91 C96 H96 123.3(13)
C95 C96 H96 116.0(14)

loop_
_geom_bond_atom_site_label_1
_geom_bond_atom_site_label_2
_geom_bond_distance
Ti O6 1.7880(10)
Ti O5 1.8014(10)
Ti O4 1.9611(11)
Ti O2 2.0002(11)
Ti O1 2.0304(11)
Ti O3 2.0604(11)
O1 C2 1.271(2)
O2 C4 1.2759(19)
O3 C6 1.2680(17)
O4 C8 1.2910(18)
O5 C51 1.4028(16)
O6 C54 1.4023(17)
O7 C55 1.4140(17)
O7 C52 1.4248(17)
O8 C53 1.4277(17)
O8 C55 1.4387(17)
C1 C2 1.509(2)
C1 C12 1.514(2)
C1 H1A 0.939(19)
C1 H1B 1.02(2)
C2 C3 1.393(2)
C3 C4 1.397(2)
C3 H3 0.97(2)
C4 C31 1.478(2)
C5 C22 1.509(2)
C5 C6 1.511(2)
C5 H5A 0.947(19)
C5 H5B 0.97(2)
C6 C7 1.392(2)
C7 C8 1.376(2)
C7 H7 0.98(2)
C8 C41 1.481(2)
C11 C16 1.398(2)
C11 C12 1.396(2)
C11 C21 1.492(2)
C12 C13 1.391(2)
C13 C14 1.386(3)
C13 H13 1.00(2)
C14 C15 1.375(3)
C14 H14 0.97(3)
C15 C16 1.377(2)
C15 H15 1.01(3)
C16 H16 1.01(2)
C21 C26 1.388(2)
C21 C22 1.401(2)
C22 C23 1.395(2)
C23 C24 1.378(3)
C23 H23 0.89(2)
C24 C25 1.383(3)
C24 H24 0.89(2)
C25 C26 1.383(2)
C25 H25 0.93(2)
C26 H26 0.97(2)
C31 C36 1.390(2)
C31 C32 1.394(2)
C32 C33 1.382(2)
C32 H32 0.94(2)
C33 C34 1.385(2)
C33 H33 0.98(2)
C34 C35 1.389(2)
C34 C37 1.510(2)
C35 C36 1.383(2)
C35 H35 1.01(2)
C36 H36 1.031(19)
C37 H37A 0.90(3)
C37 H37B 0.90(4)
C37 H37C 0.95(4)
C41 C42 1.393(2)
C41 C46 1.393(2)
C42 C43 1.375(2)
C42 H42 0.945(19)
C43 C44 1.393(2)
C43 H43 0.97(2)
C44 C45 1.381(3)
C44 C47 1.501(2)
C45 C46 1.385(2)
C45 H45 0.97(2)
C46 H46 1.00(2)
C47 H47A 0.92(3)
C47 H47B 1.01(4)
C47 H47C 0.94(3)
C51 C61 1.5293(19)
C51 C71 1.529(2)
C51 C52 1.5462(19)
C52 C53 1.5386(19)
C52 H52 0.981(17)
C53 C54 1.559(2)
C53 H53 0.965(18)
C54 C81 1.5278(19)
C54 C91 1.5342(19)
C55 C56 1.507(2)
C55 C57 1.508(2)
C56 H56A 0.95(2)
C56 H56B 0.93(2)
C56 H56C 0.88(2)
C57 H57A 0.97(2)
C57 H57B 0.85(2)
C57 H57C 0.996(19)
C61 C62 1.389(2)
C61 C66 1.386(2)
C62 C63 1.391(2)
C62 H62 0.90(2)
C63 C64 1.379(2)
C63 H63 0.93(2)
C64 C65 1.389(2)
C64 H64 0.96(2)
C65 C66 1.378(2)
C65 H65 0.94(2)
C66 H66 0.98(2)
C71 C72 1.390(2)
C71 C76 1.392(2)
C72 C73 1.390(2)
C72 H72 0.920(19)
C73 C74 1.374(3)
C73 H73 0.97(2)
C74 C75 1.378(3)
C74 H74 0.90(2)
C75 C76 1.387(2)
C75 H75 0.89(2)
C76 H76 0.945(18)
C81 C86 1.388(2)
C81 C82 1.391(2)
C82 C83 1.387(2)
C82 H82 0.97(2)
C83 C84 1.372(3)
C83 H83 0.85(2)
C84 C85 1.376(2)
C84 H84 0.93(2)
C85 C86 1.384(2)
C85 H85 0.95(2)
C86 H86 0.90(2)
C91 C96 1.381(2)
C91 C92 1.383(2)
C92 C93 1.383(2)
C92 H92 0.95(2)
C93 C94 1.376(3)
C93 H93 0.91(3)
C94 C95 1.379(3)
C94 H94 0.91(2)
C95 C96 1.390(2)
C95 H95 0.96(2)
C96 H96 0.91(2)
